data_4116718
loop_
_publ_author_name
'Christopher E. Dub\'e'
'David W. Wright'
'Samudranil Pal'
'Peter J. Bonitatebus'
'William H. Armstrong'

_publ_section_title
;
 Tetranuclear Manganese-Oxo Aggregates Relevant to the Photosynthetic
 Water Oxidation Center. Crystal Structure, Spectroscopic Properties and
 Reactivity of Adamantane-Shaped [Mn4O6(bpea)4]4+ and the Reduced
 Mixed-Valence Analog [Mn4O6(bpea)4]3+
;
_journal_name_full 'Journal of the American Chemical Society'
_journal_page_first 3704
_journal_page_last 3716
_journal_paper_doi 10.1021/ja973668v
_journal_volume 120
_journal_year 1998
_chemical_formula_sum 'C66 H64 B3 F12 Mn4 N17 O6'
_chemical_formula_weight 1671.53
_chemical_name_systematic
; 
 ? 
;
_space_group_IT_number 2
_symmetry_cell_setting triclinic
_symmetry_space_group_name_Hall '-P 1'
_symmetry_space_group_name_H-M 'P -1'
_atom_sites_solution_hydrogens geom
_atom_sites_solution_primary direct
_atom_sites_solution_secondary difmap
_audit_creation_method SHELXL
_cell_angle_alpha 81.3890(10)
_cell_angle_beta 83.6070(10)
_cell_angle_gamma 66.6560(10)
_cell_formula_units_Z 2
_cell_length_a 13.8032(2)
_cell_length_b 15.8305(3)
_cell_length_c 19.3507(5)
_cell_measurement_temperature 293(2)
_cell_volume 3832.16(14)
_computing_structure_refinement 'SHELXL-93 (Sheldrick, 1993)'
_computing_structure_solution 'SHELXS-86 (Sheldrick, 1990)'
_diffrn_ambient_temperature 293(2)
_diffrn_radiation_monochromator graphite
_diffrn_radiation_source 'fine-focus sealed tube'
_diffrn_radiation_type MoK\a
_diffrn_radiation_wavelength 0.71073
_diffrn_reflns_av_R_equivalents 0.0490
_diffrn_reflns_av_sigmaI/netI 0.0481
_diffrn_reflns_limit_h_max 18
_diffrn_reflns_limit_h_min -18
_diffrn_reflns_limit_k_max 16
_diffrn_reflns_limit_k_min -10
_diffrn_reflns_limit_l_max 25
_diffrn_reflns_limit_l_min -11
_diffrn_reflns_number 10646
_diffrn_reflns_theta_max 28.29
_diffrn_reflns_theta_min 2.13
_exptl_absorpt_coefficient_mu 0.733
_exptl_crystal_density_diffrn 1.449
_exptl_crystal_F_000 1700
_refine_diff_density_max 0.763
_refine_diff_density_min -0.731
_refine_diff_density_rms 0.110
_refine_ls_extinction_method none
_refine_ls_goodness_of_fit_all 1.190
_refine_ls_goodness_of_fit_obs 1.257
_refine_ls_matrix_type full
_refine_ls_number_parameters 973
_refine_ls_number_reflns 10597
_refine_ls_number_restraints 0
_refine_ls_restrained_S_all 1.257
_refine_ls_restrained_S_obs 1.257
_refine_ls_R_factor_all 0.1242
_refine_ls_R_factor_obs 0.1013
_refine_ls_shift/esd_max 0.624
_refine_ls_shift/esd_mean 0.007
_refine_ls_structure_factor_coef Fsqd
_refine_ls_weighting_details 'w=1/[\s^2^(Fo^2^)+(0.0077P)^2^+46.1702P] where P=(Fo^2^+2Fc^2^)/3'
_refine_ls_weighting_scheme calc
_refine_ls_wR_factor_all 0.2435
_refine_ls_wR_factor_obs 0.2197
_reflns_number_observed 8736
_reflns_number_total 10613
_reflns_observed_criterion >2sigma(I)
_cod_data_source_file ja973668v_1.cif
_cod_data_source_block C66H64B3F12Mn4N17O6
_cod_depositor_comments
;
The following automatic conversions were performed:

'_refine_ls_weighting_scheme' value 'calc
w=1/[\s^2^(Fo^2^)+(0.0077P)^2^+46.1702P] where P=(Fo^2^+2Fc^2^)/3'
was changed to 'calc'. New tag '_refine_ls_weighting_details' was
created. The value of the new tag was set to
'w=1/[\s^2^(Fo^2^)+(0.0077P)^2^+46.1702P] where P=(Fo^2^+2Fc^2^)/3'.

Automatic conversion script
Id: cif_fix_values 3143 2015-03-26 13:38:13Z robertas 
;
_cod_original_cell_volume 3832.16(13)
_cod_database_code 4116718

loop_
_symmetry_equiv_pos_as_xyz
'x, y, z'
'-x, -y, -z'

loop_
_atom_site_aniso_label
_atom_site_aniso_U_11
_atom_site_aniso_U_22
_atom_site_aniso_U_33
_atom_site_aniso_U_23
_atom_site_aniso_U_13
_atom_site_aniso_U_12
Mn1 0.0293(6) 0.0232(12) 0.0184(6) -0.0018(7) -0.0035(5) -0.0144(6)
Mn2 0.0284(6) 0.0241(12) 0.0223(6) -0.0041(8) 0.0016(5) -0.0152(6)
Mn3 0.0381(7) 0.0294(13) 0.0228(6) 0.0008(8) -0.0091(5) -0.0206(7)
Mn4 0.0428(7) 0.0264(13) 0.0225(7) -0.0050(8) 0.0081(5) -0.0184(7)
O6 0.032(3) 0.022(5) 0.026(3) -0.004(3) -0.004(2) -0.016(3)
O2 0.035(3) 0.025(5) 0.027(3) 0.004(3) -0.011(2) -0.019(3)
O5 0.039(3) 0.016(5) 0.037(3) -0.004(4) 0.012(3) -0.019(3)
O3 0.037(3) 0.012(5) 0.030(3) -0.001(3) 0.003(2) -0.015(3)
O4 0.040(3) 0.028(5) 0.024(3) -0.004(3) 0.000(2) -0.016(3)
O1 0.026(3) 0.037(5) 0.025(3) -0.009(3) 0.000(2) -0.017(3)
N3 0.035(4) 0.020(7) 0.023(4) 0.002(5) -0.003(3) -0.016(4)
N2 0.034(4) 0.031(7) 0.023(4) -0.006(4) -0.009(3) -0.013(4)
N1 0.043(4) 0.017(6) 0.026(4) 0.002(4) 0.000(3) -0.018(4)
N6 0.038(4) 0.021(7) 0.025(4) 0.006(4) 0.001(3) -0.017(4)
N5 0.032(4) 0.016(6) 0.036(4) 0.000(4) -0.002(3) -0.012(3)
N4 0.031(4) 0.017(7) 0.025(4) 0.005(4) 0.005(3) -0.013(4)
N9 0.040(4) 0.028(7) 0.038(5) 0.015(5) -0.008(3) -0.022(4)
N12 0.056(5) 0.025(7) 0.022(4) -0.002(4) 0.010(3) -0.016(4)
N8 0.060(5) 0.028(8) 0.047(5) 0.001(6) -0.025(4) -0.024(5)
N11 0.066(6) 0.016(7) 0.033(5) 0.012(5) 0.019(4) -0.004(5)
N7 0.082(7) 0.036(9) 0.035(5) -0.002(6) -0.004(4) -0.032(6)
N10 0.054(5) 0.035(9) 0.038(5) -0.002(5) 0.014(4) -0.025(5)
C14 0.035(4) 0.031(8) 0.030(5) -0.005(5) -0.002(4) -0.010(4)
C10 0.033(4) 0.026(10) 0.030(5) 0.005(6) -0.002(4) -0.020(5)
C7 0.049(5) 0.027(9) 0.024(4) 0.000(5) -0.006(4) -0.018(5)
C28 0.039(5) 0.041(9) 0.061(7) -0.024(7) 0.009(5) -0.022(5)
C21 0.040(5) 0.034(9) 0.038(5) -0.001(6) 0.014(4) -0.022(5)
C9 0.050(5) 0.023(8) 0.033(5) 0.002(6) 0.003(4) -0.022(5)
C22 0.049(6) 0.048(10) 0.046(6) -0.009(7) 0.018(5) -0.031(6)
C2 0.052(6) 0.061(10) 0.033(5) -0.004(6) -0.014(4) -0.035(6)
C1 0.044(5) 0.034(8) 0.025(4) 0.000(5) -0.011(4) -0.014(5)
C29 0.039(5) 0.029(9) 0.052(6) 0.017(6) -0.003(4) -0.028(5)
C24 0.040(5) 0.038(9) 0.044(6) -0.013(6) 0.006(4) -0.023(5)
C13 0.046(5) 0.024(10) 0.035(6) 0.002(7) 0.007(4) -0.010(5)
C4 0.036(5) 0.050(10) 0.055(6) -0.006(7) -0.016(5) 0.000(5)
C5 0.038(5) 0.038(9) 0.032(5) -0.007(6) -0.002(4) -0.010(5)
C47 0.062(6) 0.018(8) 0.014(4) 0.004(5) 0.002(4) -0.010(5)
C11 0.056(6) 0.037(10) 0.049(6) 0.007(7) 0.001(5) -0.030(6)
C27 0.038(5) 0.063(11) 0.089(9) -0.039(8) 0.005(5) -0.030(6)
C44 0.090(9) 0.043(10) 0.024(5) -0.010(6) 0.000(5) -0.033(7)
C33 0.058(6) 0.021(9) 0.054(7) 0.021(6) -0.020(5) -0.031(6)
C6 0.046(5) 0.030(9) 0.031(5) 0.001(5) -0.012(4) -0.006(5)
C38 0.080(8) 0.041(11) 0.046(7) -0.004(7) -0.035(6) -0.017(7)
C26 0.043(6) 0.086(12) 0.086(9) -0.047(9) -0.004(6) -0.033(6)
C43 0.067(6) 0.032(9) 0.026(5) -0.009(6) 0.010(4) -0.027(6)
C41 0.087(9) 0.046(10) 0.074(8) -0.006(8) -0.054(7) -0.020(7)
C3 0.032(5) 0.072(12) 0.077(8) -0.020(8) -0.019(5) -0.012(6)
C20 0.054(7) 0.035(11) 0.063(8) 0.008(7) 0.024(6) -0.002(6)
C31 0.043(7) 0.068(15) 0.137(15) 0.033(13) 0.005(8) -0.035(7)
C45 0.094(9) 0.015(9) 0.032(6) -0.004(6) 0.006(6) -0.014(7)
C23 0.049(6) 0.072(11) 0.052(6) -0.030(7) 0.007(5) -0.036(6)
C34 0.077(8) 0.034(10) 0.069(8) 0.005(7) -0.042(7) -0.016(7)
C46 0.070(7) 0.023(9) 0.026(5) 0.006(6) -0.007(5) -0.006(6)
C30 0.054(7) 0.059(12) 0.070(8) 0.022(8) 0.000(6) -0.038(7)
C53 0.050(8) 0.060(15) 0.144(16) 0.069(13) 0.042(9) 0.005(8)
C25 0.066(7) 0.104(13) 0.075(8) -0.059(9) 0.019(6) -0.054(8)
C42 0.053(6) 0.050(12) 0.066(8) -0.003(8) -0.024(6) -0.033(7)
C15 0.052(6) 0.022(10) 0.034(5) 0.008(7) -0.001(5) -0.020(6)
C8 0.095(9) 0.038(11) 0.043(6) -0.008(7) 0.015(6) -0.037(7)
C48 0.047(5) 0.019(9) 0.033(5) 0.007(6) 0.004(4) -0.004(5)
C55 0.061(9) 0.088(17) 0.075(10) 0.056(11) 0.017(7) 0.011(9)
C12 0.053(6) 0.053(13) 0.040(6) 0.006(8) 0.017(5) -0.022(6)
C18 0.053(7) 0.034(11) 0.070(8) 0.004(8) 0.004(6) -0.004(6)
C37 0.095(9) 0.057(13) 0.033(6) -0.007(7) -0.027(6) -0.030(8)
C32 0.048(7) 0.068(14) 0.091(11) 0.039(10) -0.017(7) -0.032(7)
C39 0.148(14) 0.051(13) 0.065(9) -0.018(9) -0.068(9) -0.010(10)
C56 0.064(7) 0.047(12) 0.038(6) 0.010(8) 0.023(5) 0.003(7)
C51 0.066(8) 0.049(13) 0.075(9) -0.024(9) 0.041(7) -0.032(7)
C16 0.059(7) 0.056(13) 0.028(5) 0.016(7) -0.002(5) -0.030(7)
C54 0.060(10) 0.087(18) 0.166(19) 0.095(15) 0.044(11) 0.002(10)
C17 0.062(7) 0.048(11) 0.054(7) 0.022(8) -0.004(6) -0.018(7)
C40 0.144(14) 0.044(14) 0.106(12) -0.020(10) -0.087(11) -0.011(10)
C60 0.145(17) 0.061(16) 0.167(20) -0.017(14) -0.072(15) -0.024(13)
N14 0.176(19) 0.086(18) 0.176(18) -0.015(16) 0.066(15) -0.085(14)
C59 0.131(17) 0.085(21) 0.110(14) -0.015(16) 0.027(13) -0.085(15)
N15 0.090(12) 0.377(36) 0.064(10) 0.019(15) 0.002(8) 0.021(15)
C61 0.084(11) 0.102(17) 0.098(13) 0.032(13) -0.044(10) -0.046(11)
C62 0.122(15) 0.177(23) 0.057(9) 0.033(12) -0.004(9) -0.071(15)
C58 0.086(14) 0.138(26) 0.230(32) 0.000(25) -0.010(19) -0.055(15)
C57 0.140(21) 0.114(25) 0.286(51) -0.076(36) -0.033(30) -0.065(17)
N13 0.718(87) 0.178(32) 0.226(34) 0.002(27) -0.109(41) -0.284(45)
F6 0.094(6) 0.129(10) 0.098(7) 0.001(7) 0.026(5) -0.030(6)
F8 0.074(5) 0.101(8) 0.097(6) -0.010(6) 0.000(4) -0.038(5)
F5 0.163(10) 0.113(10) 0.208(13) -0.035(9) -0.045(9) -0.097(8)
F7 0.151(9) 0.054(8) 0.108(7) 0.024(6) -0.026(7) -0.037(7)
F2 0.068(4) 0.055(6) 0.115(6) -0.031(5) 0.024(4) -0.028(4)
F4 0.095(5) 0.076(7) 0.072(5) 0.007(5) -0.001(4) -0.061(5)
F1 0.062(4) 0.048(6) 0.097(5) -0.006(5) 0.031(4) -0.031(4)
F3 0.067(4) 0.089(7) 0.082(5) -0.013(5) 0.001(4) -0.050(4)
F10 0.089(6) 0.099(8) 0.142(8) -0.056(7) -0.005(6) -0.030(5)
F12 0.096(7) 0.170(11) 0.094(7) -0.056(7) 0.003(5) -0.017(7)
F11 0.092(6) 0.091(8) 0.108(7) -0.040(6) -0.008(5) -0.002(5)
F9 0.304(19) 0.241(18) 0.117(10) 0.034(11) -0.050(11) -0.194(16)
B2 0.065(9) 0.057(18) 0.068(10) 0.018(12) -0.003(8) -0.034(9)
B1 0.043(6) 0.047(13) 0.067(9) -0.017(9) 0.011(6) -0.018(7)
N17 0.384(54) 0.727(107) 0.217(27) -0.102(45) -0.008(31) -0.422(67)
C50' 0.045(9) 0.085(20) 0.063(12) -0.022(13) 0.005(8) -0.053(11)
C36' 0.059(11) 0.063(18) 0.053(11) -0.018(12) -0.022(9) 0.003(10)
C35 0.158(15) 0.046(14) 0.042(7) -0.011(9) 0.019(8) -0.046(10)
C49 0.096(9) 0.080(14) 0.042(6) -0.015(8) 0.003(6) -0.073(10)
C50 0.066(23) 0.133(53) 0.087(28) -0.012(31) 0.017(19) -0.069(29)
C63 2.000(313) 0.449(86) 0.237(45) -0.198(54) -0.662(112) 0.615(142)
N16 0.204(24) 0.205(30) 0.262(32) 0.061(26) 0.032(23) -0.092(22)
C64 0.157(26) 0.384(55) 0.268(41) -0.162(40) -0.027(26) -0.053(30)
C66 0.262(36) 0.130(25) 0.163(23) -0.023(22) -0.002(22) -0.148(26)
C65 0.104(21) 0.511(100) 0.545(127) -0.417(103) -0.060(39) -0.050(39)

loop_
_atom_site_label
_atom_site_type_symbol
_atom_site_fract_x
_atom_site_fract_y
_atom_site_fract_z
_atom_site_U_iso_or_equiv
_atom_site_thermal_displace_type
_atom_site_occupancy
_atom_site_calc_flag
_atom_site_refinement_flags
_atom_site_disorder_group
Mn1 Mn 0.27875(9) 0.61179(11) 0.31950(6) 0.0222(4) Uani 1 d . .
Mn2 Mn 0.19428(9) 0.83317(11) 0.27439(6) 0.0234(4) Uani 1 d . .
Mn3 Mn 0.10476(10) 0.70894(11) 0.20158(7) 0.0275(4) Uani 1 d . .
Mn4 Mn 0.34533(11) 0.69363(11) 0.16557(7) 0.0296(5) Uani 1 d . .
O6 O 0.0967(4) 0.8110(4) 0.2371(3) 0.025(2) Uani 1 d . .
O2 O 0.1714(4) 0.6174(5) 0.2739(3) 0.027(2) Uani 1 d . .
O5 O 0.3042(5) 0.7945(5) 0.2108(3) 0.029(2) Uani 1 d . .
O3 O 0.3654(4) 0.6142(4) 0.2440(3) 0.025(2) Uani 1 d . .
O4 O 0.2186(4) 0.7004(5) 0.1427(3) 0.030(2) Uani 1 d . .
O1 O 0.2328(4) 0.7313(5) 0.3372(3) 0.027(2) Uani 1 d . .
N3 N 0.2053(5) 0.5758(7) 0.4151(4) 0.025(3) Uani 1 d . .
N2 N 0.4101(5) 0.5790(6) 0.3804(4) 0.028(2) Uani 1 d . .
N1 N 0.3437(6) 0.4580(6) 0.3323(4) 0.027(2) Uani 1 d . .
N6 N 0.1431(5) 0.9668(6) 0.2204(4) 0.027(2) Uani 1 d . .
N5 N 0.2793(5) 0.8871(6) 0.3289(4) 0.027(2) Uani 1 d . .
N4 N 0.0738(5) 0.9129(6) 0.3502(4) 0.024(2) Uani 1 d . .
N9 N -0.0453(6) 0.7273(6) 0.2533(4) 0.034(2) Uani 1 d . .
N12 N 0.4214(6) 0.5764(6) 0.1109(4) 0.035(2) Uani 1 d . .
N8 N 0.0859(7) 0.6136(8) 0.1429(5) 0.041(3) Uani 1 d . .
N11 N 0.3623(7) 0.7787(7) 0.0712(4) 0.046(3) Uani 1 d . .
N7 N -0.0109(8) 0.7981(8) 0.1176(5) 0.049(3) Uani 1 d . .
N10 N 0.5136(7) 0.6791(9) 0.1566(5) 0.042(3) Uani 1 d . .
C14 C 0.1612(7) 0.6311(8) 0.4658(5) 0.033(3) Uani 1 d . .
H14A H 0.1659(7) 0.6887(8) 0.4605(5) 0.040 Uiso 1 calc R .
C10 C 0.2008(7) 0.4927(9) 0.4229(5) 0.028(3) Uani 1 d . .
C7 C 0.3778(7) 0.4245(7) 0.2624(4) 0.032(3) Uani 1 d . .
H7A H 0.4402(7) 0.4368(7) 0.2450(4) 0.038 Uiso 1 calc R .
H7B H 0.3224(7) 0.4604(7) 0.2306(4) 0.038 Uiso 1 calc R .
C28 C 0.3742(7) 0.8885(8) 0.3084(6) 0.044(3) Uani 1 d . .
H28A H 0.4050(7) 0.8687(8) 0.2655(6) 0.053 Uiso 1 calc R .
C21 C -0.0010(7) 0.8669(8) 0.3737(5) 0.037(3) Uani 1 d . .
H21A H 0.0398(7) 0.8021(8) 0.3884(5) 0.044 Uiso 1 calc R .
H21B H -0.0392(7) 0.8695(8) 0.3338(5) 0.044 Uiso 1 calc R .
C9 C 0.2541(7) 0.4341(8) 0.3647(5) 0.034(3) Uani 1 d . .
H9A H 0.2796(7) 0.3691(8) 0.3831(5) 0.040 Uiso 1 calc R .
H9B H 0.2039(7) 0.4449(8) 0.3298(5) 0.040 Uiso 1 calc R .
C22 C -0.0806(8) 0.9058(8) 0.4324(5) 0.045(3) Uani 1 d . .
H22A H -0.1246(8) 0.8709(8) 0.4433(5) 0.067 Uiso 1 calc R .
H22B H -0.1235(8) 0.9694(8) 0.4183(5) 0.067 Uiso 1 calc R .
H22C H -0.0442(8) 0.9018(8) 0.4731(5) 0.067 Uiso 1 calc R .
C2 C 0.5373(8) 0.6216(9) 0.4239(5) 0.044(3) Uani 1 d . .
H2A H 0.5561(8) 0.6680(9) 0.4352(5) 0.052 Uiso 1 calc R .
C1 C 0.4402(7) 0.6432(8) 0.3967(4) 0.034(3) Uani 1 d . .
H1A H 0.3944(7) 0.7051(8) 0.3896(4) 0.041 Uiso 1 calc R .
C29 C -0.0550(7) 0.6999(8) 0.3202(6) 0.038(3) Uani 1 d . .
H29A H 0.0051(7) 0.6594(8) 0.3427(6) 0.045 Uiso 1 calc R .
C24 C 0.2360(7) 0.9186(8) 0.3891(5) 0.038(3) Uani 1 d . .
C13 C 0.1096(7) 0.6065(9) 0.5250(5) 0.037(4) Uani 1 d . .
H13A H 0.0792(7) 0.6467(9) 0.5590(5) 0.045 Uiso 1 calc R .
C4 C 0.5742(8) 0.4637(9) 0.4182(6) 0.051(4) Uani 1 d . .
H4A H 0.6187(8) 0.4015(9) 0.4250(6) 0.061 Uiso 1 calc R .
C5 C 0.4751(7) 0.4910(8) 0.3921(5) 0.037(3) Uani 1 d . .
C47 C 0.5276(8) 0.5438(7) 0.1012(4) 0.034(3) Uani 1 d . .
C11 C 0.1509(8) 0.4633(9) 0.4818(6) 0.045(3) Uani 1 d . .
H11A H 0.1491(8) 0.4046(9) 0.4870(6) 0.054 Uiso 1 calc R .
C27 C 0.4284(8) 0.9183(9) 0.3486(7) 0.057(4) Uani 1 d . .
H27A H 0.4951(8) 0.9172(9) 0.3333(7) 0.069 Uiso 1 calc R .
C44 C 0.4250(10) 0.4358(8) 0.0789(5) 0.050(4) Uani 1 d . .
H44A H 0.3888(10) 0.4001(8) 0.0705(5) 0.060 Uiso 1 calc R .
C19 C 0.0660(8) 1.0341(9) 0.2507(6) 0.043(2) Uiso 1 d . .
C33 C -0.1323(8) 0.7811(8) 0.2201(6) 0.041(3) Uani 1 d . .
C6 C 0.4337(7) 0.4194(8) 0.3793(5) 0.038(3) Uani 1 d . .
H6A H 0.4907(7) 0.3691(8) 0.3587(5) 0.046 Uiso 1 calc R .
H6B H 0.4109(7) 0.3940(8) 0.4239(5) 0.046 Uiso 1 calc R .
C38 C 0.0636(10) 0.6432(10) 0.0766(6) 0.055(4) Uani 1 d . .
C26 C 0.3830(8) 0.9494(10) 0.4108(7) 0.065(4) Uani 1 d . .
H26A H 0.4183(8) 0.9694(10) 0.4388(7) 0.078 Uiso 1 calc R .
C43 C 0.3712(9) 0.5224(8) 0.0985(5) 0.039(3) Uani 1 d . .
H43A H 0.2978(9) 0.5451(8) 0.1035(5) 0.047 Uiso 1 calc R .
C41 C 0.1284(10) 0.4586(9) 0.1189(7) 0.067(4) Uani 1 d . .
H41A H 0.1501(10) 0.3958(9) 0.1348(7) 0.080 Uiso 1 calc R .
C3 C 0.6043(8) 0.5311(10) 0.4336(6) 0.060(4) Uani 1 d . .
H3A H 0.6704(8) 0.5150(10) 0.4507(6) 0.072 Uiso 1 calc R .
C20 C 0.0178(9) 1.0086(9) 0.3190(6) 0.059(4) Uani 1 d . .
H20A H 0.0153(9) 1.0504(9) 0.3516(6) 0.071 Uiso 1 calc R .
H20B H -0.0545(9) 1.0175(9) 0.3125(6) 0.071 Uiso 1 calc R .
C31 C -0.2387(10) 0.7871(12) 0.3242(10) 0.084(5) Uani 1 d . .
H31A H -0.3043(10) 0.8082(12) 0.3485(10) 0.101 Uiso 1 calc R .
C45 C 0.5343(10) 0.4019(8) 0.0718(5) 0.050(4) Uani 1 d . .
H45A H 0.5727(10) 0.3423(8) 0.0600(5) 0.060 Uiso 1 calc R .
C23 C 0.1321(8) 0.9094(9) 0.4111(6) 0.052(4) Uani 1 d . .
H23A H 0.1450(8) 0.8511(9) 0.4404(6) 0.062 Uiso 1 calc R .
H23B H 0.0888(8) 0.9591(9) 0.4386(6) 0.062 Uiso 1 calc R .
C34 C -0.1183(10) 0.7983(9) 0.1414(6) 0.060(4) Uani 1 d . .
H34A H -0.1289(10) 0.7509(9) 0.1205(6) 0.072 Uiso 1 calc R .
H34B H -0.1717(10) 0.8577(9) 0.1251(6) 0.072 Uiso 1 calc R .
C46 C 0.5848(9) 0.4570(8) 0.0824(5) 0.044(3) Uani 1 d . .
H46A H 0.6581(9) 0.4356(8) 0.0768(5) 0.053 Uiso 1 calc R .
C30 C -0.1499(9) 0.7281(10) 0.3586(7) 0.059(4) Uani 1 d . .
H30A H -0.1542(9) 0.7082(10) 0.4061(7) 0.071 Uiso 1 calc R .
C53 C 0.4435(11) 0.8783(12) 0.0157(10) 0.106(7) Uani 1 d . .
H53A H 0.4994(11) 0.8977(12) 0.0122(10) 0.127 Uiso 1 calc R .
C25 C 0.2854(9) 0.9505(10) 0.4311(7) 0.071(5) Uani 1 d . .
H25A H 0.2521(9) 0.9727(10) 0.4729(7) 0.086 Uiso 1 calc R .
C42 C 0.1150(8) 0.5233(11) 0.1646(7) 0.051(4) Uani 1 d . .
H42A H 0.1267(8) 0.5028(11) 0.2117(7) 0.061 Uiso 1 calc R .
C15 C 0.1864(8) 0.9892(9) 0.1582(5) 0.036(3) Uani 1 d . .
H15A H 0.2410(8) 0.9425(9) 0.1370(5) 0.043 Uiso 1 calc R .
C8 C 0.4027(10) 0.3228(9) 0.2606(6) 0.056(4) Uani 1 d . .
H8A H 0.4239(10) 0.3077(9) 0.2136(6) 0.085 Uiso 1 calc R .
H8B H 0.3409(10) 0.3099(9) 0.2763(6) 0.085 Uiso 1 calc R .
H8C H 0.4589(10) 0.2863(9) 0.2907(6) 0.085 Uiso 1 calc R .
C48 C 0.5759(8) 0.6125(7) 0.1077(5) 0.037(3) Uani 1 d . .
H48A H 0.6469(8) 0.5794(7) 0.1236(5) 0.045 Uiso 1 calc R .
H48B H 0.5812(8) 0.6457(7) 0.0620(5) 0.045 Uiso 1 calc R .
C55 C 0.2965(11) 0.8774(13) -0.0316(8) 0.096(7) Uani 1 d . .
H55A H 0.2487(11) 0.8978(13) -0.0667(8) 0.116 Uiso 1 calc R .
C12 C 0.1040(8) 0.5214(11) 0.5327(6) 0.051(4) Uani 1 d . .
H12A H 0.0688(8) 0.5028(11) 0.5720(6) 0.061 Uiso 1 calc R .
C18 C 0.0300(9) 1.1261(9) 0.2213(7) 0.058(4) Uani 1 d . .
H18A H -0.0228(9) 1.1720(9) 0.2445(7) 0.070 Uiso 1 calc R .
C52 C 0.4392(10) 0.8128(12) 0.0704(8) 0.062(3) Uiso 1 d . .
C37 C 0.0300(10) 0.7458(10) 0.0555(6) 0.059(4) Uani 1 d . .
H37A H 0.0898(10) 0.7587(10) 0.0328(6) 0.071 Uiso 1 calc R .
H37B H -0.0246(10) 0.7664(10) 0.0222(6) 0.071 Uiso 1 calc R .
C32 C -0.2298(9) 0.8140(11) 0.2550(8) 0.070(5) Uani 1 d . .
H32A H -0.2888(9) 0.8542(11) 0.2313(8) 0.084 Uiso 1 calc R .
C39 C 0.0741(13) 0.5834(12) 0.0291(7) 0.091(6) Uani 1 d . .
H39A H 0.0577(13) 0.6064(12) -0.0170(7) 0.109 Uiso 1 calc R .
C56 C 0.2936(10) 0.8097(10) 0.0215(6) 0.061(4) Uani 1 d . .
H56A H 0.2422(10) 0.7852(10) 0.0225(6) 0.074 Uiso 1 calc R .
C51 C 0.5083(9) 0.7720(12) 0.1278(7) 0.062(5) Uani 1 d . .
H51A H 0.4836(9) 0.8121(12) 0.1647(7) 0.074 Uiso 1 calc R .
H51B H 0.5788(9) 0.7682(12) 0.1117(7) 0.074 Uiso 1 calc R .
C16 C 0.1539(9) 1.0771(11) 0.1250(6) 0.047(4) Uani 1 d . .
H16A H 0.1848(9) 1.0893(11) 0.0815(6) 0.057 Uiso 1 calc R .
C54 C 0.3726(13) 0.9144(14) -0.0315(11) 0.130(10) Uani 1 d . .
H54A H 0.3732(13) 0.9637(14) -0.0641(11) 0.156 Uiso 1 calc R .
C17 C 0.0745(9) 1.1482(10) 0.1565(6) 0.059(4) Uani 1 d . .
H17A H 0.0515(9) 1.2089(10) 0.1350(6) 0.071 Uiso 1 calc R .
C40 C 0.1084(13) 0.4909(12) 0.0493(8) 0.098(7) Uani 1 d . .
H40A H 0.1183(13) 0.4499(12) 0.0169(8) 0.118 Uiso 1 calc R .
C60 C 0.3790(17) 0.1359(14) 0.1780(12) 0.123(8) Uani 1 d . .
N14 N 0.5098(17) -0.0332(14) 0.1688(11) 0.141(8) Uani 1 d . .
C59 C 0.4516(18) 0.0413(18) 0.1728(11) 0.097(7) Uani 1 d . .
N15 N 0.8252(13) 0.2454(20) 0.0962(8) 0.218(15) Uani 1 d . .
C61 C 0.7786(13) 0.2464(13) 0.1483(10) 0.093(6) Uani 1 d . .
C62 C 0.7135(15) 0.2670(16) 0.2183(8) 0.120(8) Uani 1 d . .
C58 C 0.6246(19) 0.0696(21) 0.3742(18) 0.150(11) Uani 1 d . .
C57 C 0.6336(24) 0.0649(22) 0.3082(25) 0.168(17) Uani 1 d . .
N13 N 0.6775(43) 0.0548(24) 0.2464(19) 0.335(28) Uani 1 d . .
F6 F 0.3781(7) 0.1847(8) 0.4130(5) 0.115(4) Uani 1 d . .
F8 F 0.2315(6) 0.2320(6) 0.4802(4) 0.089(3) Uani 1 d . .
F5 F 0.3667(9) 0.2541(8) 0.5085(7) 0.143(5) Uani 1 d . .
F7 F 0.3715(8) 0.1109(8) 0.5181(5) 0.107(4) Uani 1 d . .
F2 F 0.7042(6) 0.8334(6) 0.0102(4) 0.078(3) Uani 1 d . .
F4 F 0.7767(6) 0.6864(6) 0.0604(4) 0.074(2) Uani 1 d . .
F1 F 0.8387(5) 0.7282(5) -0.0459(4) 0.069(2) Uani 1 d . .
F3 F 0.6783(5) 0.7205(6) -0.0327(4) 0.073(2) Uani 1 d . .
F10 F 0.7979(7) 0.1579(7) 0.3704(5) 0.107(3) Uani 1 d . .
F12 F 0.9172(7) 0.1734(8) 0.4276(5) 0.127(4) Uani 1 d . .
F11 F 0.7534(7) 0.2513(6) 0.4538(5) 0.104(3) Uani 1 d . .
F9 F 0.8242(14) 0.2844(12) 0.3553(7) 0.195(7) Uani 1 d . .
B2 B 0.3407(13) 0.1961(16) 0.4808(9) 0.062(6) Uani 1 d . .
B1 B 0.7497(10) 0.7442(12) -0.0022(8) 0.052(4) Uani 1 d . .
B3 B 0.8282(9) 0.2103(11) 0.4043(7) 0.039(3) Uiso 1 d . .
N17 N 1.0970(32) 0.3310(39) 0.3138(20) 0.373(37) Uani 1.35(8) d P 3
C50' C 0.6530(13) 0.6712(16) 0.2317(10) 0.055(7) Uani 0.62(2) d P 2
C36' C -0.0884(15) 0.9664(15) 0.1533(10) 0.064(8) Uani 0.62(2) d P 2
C35 C -0.0128(14) 0.8928(12) 0.0994(7) 0.081(6) Uani 1 d . 1
H35A H -0.0612(14) 0.9298(12) 0.1338(7) 0.097 Uiso 1 calc R 1
H35B H 0.0570(14) 0.8890(12) 0.1075(7) 0.097 Uiso 1 calc R 1
C49 C 0.5569(11) 0.6520(11) 0.2274(6) 0.060(4) Uani 1 d . 1
H49A H 0.4998(11) 0.6777(11) 0.2618(6) 0.072 Uiso 1 calc R 1
H49B H 0.6081(11) 0.6794(11) 0.2292(6) 0.072 Uiso 1 calc R 1
C50 C 0.6136(28) 0.5400(35) 0.2492(21) 0.087(17) Uani 0.38(2) d P 1
H50D H 0.6393(28) 0.5281(35) 0.2952(21) 0.131 Uiso 0.38(2) calc PR 1
H50E H 0.6716(28) 0.5139(35) 0.2162(21) 0.131 Uiso 0.38(2) calc PR 1
H50F H 0.5631(28) 0.5123(35) 0.2489(21) 0.131 Uiso 0.38(2) calc PR 1
C36 C -0.0370(18) 0.9413(21) 0.0386(13) 0.038(7) Uiso 0.38(2) d P 1
H36D H -0.0329(18) 1.0004(21) 0.0388(13) 0.057 Uiso 0.38(2) calc PR 1
H36E H -0.1075(18) 0.9502(21) 0.0294(13) 0.057 Uiso 0.38(2) calc PR 1
H36F H 0.0117(18) 0.9090(21) 0.0028(13) 0.057 Uiso 0.38(2) calc PR 1
C63 C 0.7892(102) 0.4316(47) 0.2261(25) 1.173(167) Uani 1 d . .
N16 N 0.8639(21) 0.4274(21) 0.1684(16) 0.233(13) Uani 1 d . .
C64 C 0.8849(24) 0.4786(30) 0.2677(21) 0.271(21) Uani 1 d . .
C66 C 1.1600(29) 0.1716(21) 0.3568(16) 0.162(13) Uani 1 d . .
C65 C 1.1378(34) 0.2752(66) 0.3068(53) 0.366(65) Uani 1 d . .

loop_
_atom_type_symbol
_atom_type_description
_atom_type_scat_dispersion_real
_atom_type_scat_dispersion_imag
_atom_type_scat_source
C C 0.0033 0.0016 'International Tables Vol C Tables 4.2.6.8 and 6.1.1.4'
H H 0.0000 0.0000 'International Tables Vol C Tables 4.2.6.8 and 6.1.1.4'
B B 0.0013 0.0007 'International Tables Vol C Tables 4.2.6.8 and 6.1.1.4'
N N 0.0061 0.0033 'International Tables Vol C Tables 4.2.6.8 and 6.1.1.4'
O O 0.0106 0.0060 'International Tables Vol C Tables 4.2.6.8 and 6.1.1.4'
F F 0.0171 0.0103 'International Tables Vol C Tables 4.2.6.8 and 6.1.1.4'
Mn Mn 0.3368 0.7283 'International Tables Vol C Tables 4.2.6.8 and 6.1.1.4'

loop_
_geom_angle_atom_site_label_1
_geom_angle_atom_site_label_2
_geom_angle_atom_site_label_3
_geom_angle
O2 Mn1 O3 96.6(3)
O2 Mn1 O1 100.1(3)
O3 Mn1 O1 100.0(3)
O2 Mn1 N2 169.2(3)
O3 Mn1 N2 87.1(3)
O1 Mn1 N2 89.2(3)
O2 Mn1 N3 89.8(3)
O3 Mn1 N3 165.7(3)
O1 Mn1 N3 91.4(3)
N2 Mn1 N3 84.5(3)
O2 Mn1 N1 91.6(3)
O3 Mn1 N1 91.5(3)
O1 Mn1 N1 162.5(3)
N2 Mn1 N1 78.2(3)
N3 Mn1 N1 75.6(3)
O2 Mn1 Mn2 85.0(2)
O3 Mn1 Mn2 80.5(2)
O1 Mn1 Mn2 26.3(2)
N2 Mn1 Mn2 105.6(2)
N3 Mn1 Mn2 112.9(2)
N1 Mn1 Mn2 170.8(2)
O6 Mn2 O1 96.4(3)
O6 Mn2 O5 101.4(3)
O1 Mn2 O5 98.5(3)
O6 Mn2 N6 90.4(3)
O1 Mn2 N6 167.6(3)
O5 Mn2 N6 90.2(3)
O6 Mn2 N5 165.9(3)
O1 Mn2 N5 88.8(3)
O5 Mn2 N5 90.7(3)
N6 Mn2 N5 82.3(3)
O6 Mn2 N4 90.0(3)
O1 Mn2 N4 91.1(3)
O5 Mn2 N4 164.1(3)
N6 Mn2 N4 78.6(3)
N5 Mn2 N4 76.7(3)
O6 Mn2 Mn4 81.2(2)
O1 Mn2 Mn4 84.3(2)
O5 Mn2 Mn4 26.3(2)
N6 Mn2 Mn4 107.0(2)
N5 Mn2 Mn4 112.4(2)
N4 Mn2 Mn4 169.5(2)
O6 Mn2 Mn1 81.5(2)
O1 Mn2 Mn1 26.5(2)
O5 Mn2 Mn1 80.1(2)
N6 Mn2 Mn1 165.9(2)
N5 Mn2 Mn1 107.9(2)
N4 Mn2 Mn1 112.8(2)
Mn4 Mn2 Mn1 60.39(4)
O4 Mn3 O6 95.6(3)
O4 Mn3 O2 99.5(3)
O6 Mn3 O2 99.9(3)
O4 Mn3 N9 169.1(3)
O6 Mn3 N9 87.8(3)
O2 Mn3 N9 90.1(3)
O4 Mn3 N8 85.9(3)
O6 Mn3 N8 165.7(3)
O2 Mn3 N8 93.9(4)
N9 Mn3 N8 88.4(3)
O4 Mn3 N7 92.4(3)
O6 Mn3 N7 91.3(3)
O2 Mn3 N7 162.7(4)
N9 Mn3 N7 77.2(3)
N8 Mn3 N7 74.4(4)
O4 Mn3 Mn4 26.6(2)
O6 Mn3 Mn4 80.5(2)
O2 Mn3 Mn4 80.7(2)
N9 Mn3 Mn4 163.5(2)
N8 Mn3 Mn4 105.8(3)
N7 Mn3 Mn4 114.3(3)
O3 Mn4 O5 94.4(3)
O3 Mn4 O4 100.8(3)
O5 Mn4 O4 100.4(3)
O3 Mn4 N12 86.8(3)
O5 Mn4 N12 169.4(3)
O4 Mn4 N12 89.6(3)
O3 Mn4 N11 166.0(3)
O5 Mn4 N11 87.9(3)
O4 Mn4 N11 92.3(4)
N12 Mn4 N11 88.5(3)
O3 Mn4 N10 92.1(4)
O5 Mn4 N10 92.1(3)
O4 Mn4 N10 161.2(3)
N12 Mn4 N10 77.3(4)
N11 Mn4 N10 74.0(4)
O3 Mn4 Mn2 80.6(2)
O5 Mn4 Mn2 26.4(2)
O4 Mn4 Mn2 81.0(2)
N12 Mn4 Mn2 162.6(3)
N11 Mn4 Mn2 106.5(2)
N10 Mn4 Mn2 114.9(2)
O3 Mn4 Mn3 81.1(2)
O5 Mn4 Mn3 84.5(2)
O4 Mn4 Mn3 26.5(2)
N12 Mn4 Mn3 106.0(2)
N11 Mn4 Mn3 112.9(3)
N10 Mn4 Mn3 172.1(2)
Mn2 Mn4 Mn3 60.24(4)
Mn2 O6 Mn3 130.3(3)
Mn1 O2 Mn3 126.0(4)
Mn4 O5 Mn2 127.3(4)
Mn1 O3 Mn4 130.6(3)
Mn3 O4 Mn4 126.9(3)
Mn2 O1 Mn1 127.2(3)
C10 N3 C14 118.9(9)
C10 N3 Mn1 115.8(6)
C14 N3 Mn1 125.2(8)
C5 N2 C1 118.2(8)
C5 N2 Mn1 118.2(6)
C1 N2 Mn1 122.5(7)
C9 N1 C7 111.2(7)
C9 N1 C6 110.4(8)
C7 N1 C6 110.7(7)
C9 N1 Mn1 104.3(6)
C7 N1 Mn1 109.2(6)
C6 N1 Mn1 110.9(6)
C19 N6 C15 118.1(10)
C19 N6 Mn2 117.9(8)
C15 N6 Mn2 124.0(7)
C24 N5 C28 117.4(8)
C24 N5 Mn2 117.2(6)
C28 N5 Mn2 125.3(6)
C20 N4 C23 111.6(9)
C20 N4 C21 110.9(9)
C23 N4 C21 108.3(8)
C20 N4 Mn2 110.5(6)
C23 N4 Mn2 105.7(5)
C21 N4 Mn2 109.7(6)
C29 N9 C33 118.5(9)
C29 N9 Mn3 121.7(6)
C33 N9 Mn3 118.8(7)
C47 N12 C43 118.3(9)
C47 N12 Mn4 118.1(7)
C43 N12 Mn4 122.1(6)
C38 N8 C42 118.8(10)
C38 N8 Mn3 116.4(10)
C42 N8 Mn3 123.5(6)
C56 N11 C52 120.3(12)
C56 N11 Mn4 123.5(9)
C52 N11 Mn4 115.3(9)
C35 N7 C37 109.4(10)
C35 N7 C34 112.2(11)
C37 N7 C34 109.3(9)
C35 N7 Mn3 114.2(8)
C37 N7 Mn3 103.1(7)
C34 N7 Mn3 108.1(7)
C48 N10 C51 109.5(8)
C48 N10 C49 111.9(10)
C51 N10 C49 111.2(10)
C48 N10 Mn4 110.6(7)
C51 N10 Mn4 103.9(7)
C49 N10 Mn4 109.4(7)
N3 C14 C13 123.0(11)
N3 C10 C11 120.9(10)
N3 C10 C9 115.8(9)
C11 C10 C9 123.3(11)
N1 C7 C8 115.4(8)
N5 C28 C27 122.5(9)
N4 C21 C22 116.6(9)
N1 C9 C10 109.4(8)
C3 C2 C1 118.5(10)
N2 C1 C2 122.5(10)
N9 C29 C30 123.1(10)
N5 C24 C25 122.8(9)
N5 C24 C23 114.4(8)
C25 C24 C23 122.6(9)
C12 C13 C14 118.1(10)
C3 C4 C5 118.1(11)
N2 C5 C4 122.8(10)
N2 C5 C6 116.5(8)
C4 C5 C6 120.6(10)
N12 C47 C46 121.5(11)
N12 C47 C48 114.8(8)
C46 C47 C48 123.5(10)
C12 C11 C10 119.6(12)
C26 C27 C28 119.2(10)
C43 C44 C45 118.9(11)
N6 C19 C18 122.6(10)
N6 C19 C20 117.7(12)
C18 C19 C20 119.7(10)
N9 C33 C32 121.8(11)
N9 C33 C34 116.0(10)
C32 C33 C34 122.1(11)
N1 C6 C5 113.0(9)
N8 C38 C39 121.9(14)
N8 C38 C37 116.2(10)
C39 C38 C37 121.8(11)
C25 C26 C27 118.7(9)
N12 C43 C44 122.0(10)
C40 C41 C42 117.9(14)
C2 C3 C4 119.9(9)
N4 C20 C19 114.4(9)
C32 C31 C30 119.6(13)
C46 C45 C44 119.1(11)
N4 C23 C24 112.1(8)
N7 C34 C33 112.6(8)
C45 C46 C47 119.9(11)
C29 C30 C31 117.7(13)
C54 C53 C52 123.1(18)
C26 C25 C24 119.4(10)
N8 C42 C41 122.2(12)
N6 C15 C16 123.0(10)
N10 C48 C47 112.1(8)
C56 C55 C54 118.4(16)
C13 C12 C11 119.5(11)
C19 C18 C17 118.8(11)
N11 C52 C53 117.7(14)
N11 C52 C51 113.8(15)
C53 C52 C51 128.5(15)
N7 C37 C38 111.1(10)
C31 C32 C33 119.1(12)
C40 C39 C38 120.3(13)
N11 C56 C55 121.5(15)
C52 C51 N10 113.2(12)
C15 C16 C17 119.5(11)
C53 C54 C55 118.6(17)
C16 C17 C18 118.0(13)
C39 C40 C41 118.8(12)
N14 C59 C60 179.3(24)
N15 C61 C62 169.1(26)
C58 C57 N13 158.9(38)
F5 B2 F7 112.9(15)
F5 B2 F6 114.4(17)
F7 B2 F6 107.8(15)
F5 B2 F8 107.3(15)
F7 B2 F8 107.7(14)
F6 B2 F8 106.4(13)
F2 B1 F1 111.5(13)
F2 B1 F4 110.3(11)
F1 B1 F4 108.8(11)
F2 B1 F3 109.8(11)
F1 B1 F3 109.0(10)
F4 B1 F3 107.4(13)
F12 B3 F10 116.6(13)
F12 B3 F11 111.7(10)
F10 B3 F11 111.2(11)
F12 B3 F9 109.4(13)
F10 B3 F9 104.2(11)
F11 B3 F9 102.5(13)
C36 C35 N7 124.1(17)
N10 C49 C50 114.4(16)
N16 C63 C64 80.5(80)
N17 C65 C66 131.8(100)

loop_
_geom_bond_atom_site_label_1
_geom_bond_atom_site_label_2
_geom_bond_distance
Mn1 O2 1.773(5)
Mn1 O3 1.788(6)
Mn1 O1 1.815(6)
Mn1 N2 2.120(6)
Mn1 N3 2.122(8)
Mn1 N1 2.221(8)
Mn1 Mn2 3.237(2)
Mn2 O6 1.767(5)
Mn2 O1 1.799(7)
Mn2 O5 1.806(5)
Mn2 N6 2.094(9)
Mn2 N5 2.136(7)
Mn2 N4 2.204(6)
Mn2 Mn4 3.229(2)
Mn3 O4 1.807(6)
Mn3 O6 1.809(6)
Mn3 O2 1.878(6)
Mn3 N9 2.127(8)
Mn3 N8 2.128(9)
Mn3 N7 2.300(10)
Mn3 Mn4 3.236(2)
Mn4 O3 1.791(7)
Mn4 O5 1.797(6)
Mn4 O4 1.810(6)
Mn4 N12 2.113(8)
Mn4 N11 2.150(9)
Mn4 N10 2.231(9)
N3 C10 1.327(13)
N3 C14 1.342(10)
N2 C5 1.326(13)
N2 C1 1.328(12)
N1 C9 1.481(12)
N1 C7 1.485(10)
N1 C6 1.493(11)
N6 C19 1.327(12)
N6 C15 1.346(13)
N5 C24 1.322(11)
N5 C28 1.334(11)
N4 C20 1.469(14)
N4 C23 1.482(11)
N4 C21 1.482(12)
N9 C29 1.313(13)
N9 C33 1.334(12)
N12 C47 1.349(12)
N12 C43 1.354(13)
N8 C38 1.324(14)
N8 C42 1.337(15)
N11 C56 1.326(15)
N11 C52 1.37(2)
N7 C35 1.48(2)
N7 C37 1.490(12)
N7 C34 1.50(2)
N10 C48 1.466(11)
N10 C51 1.47(2)
N10 C49 1.490(14)
C14 C13 1.369(14)
C10 C11 1.382(15)
C10 C9 1.502(12)
C7 C8 1.513(15)
C28 C27 1.380(13)
C21 C22 1.508(12)
C2 C3 1.36(2)
C2 C1 1.389(12)
C29 C30 1.372(14)
C24 C25 1.378(13)
C24 C23 1.507(13)
C13 C12 1.37(2)
C4 C3 1.37(2)
C4 C5 1.391(12)
C5 C6 1.517(15)
C47 C46 1.367(14)
C47 C48 1.509(15)
C11 C12 1.375(15)
C27 C26 1.358(15)
C44 C43 1.363(14)
C44 C45 1.38(2)
C19 C18 1.39(2)
C19 C20 1.49(2)
C33 C32 1.37(2)
C33 C34 1.51(2)
C38 C39 1.37(2)
C38 C37 1.51(2)
C26 C25 1.355(15)
C41 C40 1.39(2)
C41 C42 1.40(2)
C31 C32 1.35(2)
C31 C30 1.38(2)
C45 C46 1.36(2)
C53 C54 1.31(2)
C53 C52 1.38(2)
C15 C16 1.36(2)
C55 C56 1.38(2)
C55 C54 1.39(3)
C18 C17 1.39(2)
C52 C51 1.45(2)
C39 C40 1.36(2)
C16 C17 1.39(2)
C60 C59 1.45(3)
N14 C59 1.14(2)
N15 C61 1.13(2)
C61 C62 1.54(2)
C58 C57 1.28(4)
C57 N13 1.28(4)
F6 B2 1.37(2)
F8 B2 1.39(2)
F5 B2 1.31(2)
F7 B2 1.36(2)
F2 B1 1.35(2)
F4 B1 1.39(2)
F1 B1 1.370(14)
F3 B1 1.395(15)
F10 B3 1.339(14)
F12 B3 1.238(13)
F11 B3 1.356(13)
F9 B3 1.38(2)
N17 C65 0.86(9)
C35 C36 1.30(3)
C49 C50 1.64(5)
C63 N16 1.42(12)
C63 C64 2.03(13)
C66 C65 1.71(12)
